data_2204392
loop_
_publ_author_name
'Kocaokutgen, Hasan'
'G\"ur, Mahmut'
'Soylu, M. Serkan'
'L\"ornnecke, Peter'

_publ_section_title
;
 4-(4-Methoxyphenyldiazenyl)-2,6-dimethylphenol
;
_journal_issue 10
_journal_name_full 'Acta Crystallographica Section E'
_journal_page_first o1756
_journal_page_last o1758
_journal_paper_doi 10.1107/S1600536804022147
_journal_volume 60
_journal_year 2004
_chemical_formula_moiety 'C15 H16 N2 O2'
_chemical_formula_sum 'C15 H16 N2 O2'
_chemical_formula_weight 256.30
_chemical_name_systematic
;
 2,6-Dimethyl-4-(4-methoxyphenyldiazenyl)phenol
;
_space_group_IT_number 14
_symmetry_cell_setting monoclinic
_symmetry_space_group_name_Hall '-P 2yn'
_symmetry_space_group_name_H-M 'P 1 21/n 1'
_atom_sites_solution_hydrogens geom
_atom_sites_solution_primary direct
_atom_sites_solution_secondary difmap
_audit_creation_method SHELXL-97
_cell_angle_alpha 90.00
_cell_angle_beta 102.695(4)
_cell_angle_gamma 90.00
_cell_formula_units_Z 4
_cell_length_a 17.049(4)
_cell_length_b 4.154(9)
_cell_length_c 19.130(4)
_cell_measurement_reflns_used 7798
_cell_measurement_temperature 293(2)
_cell_measurement_theta_max 29.23
_cell_measurement_theta_min 2.45
_cell_volume 1322(3)
_computing_cell_refinement 'SAINT (Bruker, 1998)'
_computing_data_collection 'SMART (Bruker, 1998)'
_computing_data_reduction 'SAINT '
_computing_molecular_graphics 'Ortep-3 for Windows (Farrugia, 1997)'
_computing_publication_material 'WinGX (Farrugia, 1999)'
_computing_structure_refinement 'SHELXL97 (Sheldrick, 1997)'
_computing_structure_solution 'SHELXS86 (Sheldrick, 1990)'
_diffrn_ambient_temperature 293(2)
_diffrn_measured_fraction_theta_full 0.996
_diffrn_measured_fraction_theta_max 0.996
_diffrn_measurement_device_type 'Bruker SMART CCD Diffractometer'
_diffrn_measurement_method '\w scans'
_diffrn_radiation_monochromator graphite
_diffrn_radiation_source 'fine-focus sealed tube'
_diffrn_radiation_type MoK\a
_diffrn_radiation_wavelength 0.71073
_diffrn_reflns_av_R_equivalents 0.0324
_diffrn_reflns_av_sigmaI/netI 0.0293
_diffrn_reflns_limit_h_max 20
_diffrn_reflns_limit_h_min -20
_diffrn_reflns_limit_k_max 4
_diffrn_reflns_limit_k_min -4
_diffrn_reflns_limit_l_max 22
_diffrn_reflns_limit_l_min -22
_diffrn_reflns_number 6146
_diffrn_reflns_theta_full 25.00
_diffrn_reflns_theta_max 25.00
_diffrn_reflns_theta_min 2.45
_diffrn_standards_decay_% 0
_diffrn_standards_number 0
_exptl_absorpt_coefficient_mu 0.087
_exptl_absorpt_correction_T_max 0.9914
_exptl_absorpt_correction_T_min 0.9579
_exptl_absorpt_correction_type multi-scan
_exptl_absorpt_process_details '(SADABS; Bruker, 1998)'
_exptl_crystal_colour Orange
_exptl_crystal_density_diffrn 1.288
_exptl_crystal_density_method 'not measured'
_exptl_crystal_description Prism
_exptl_crystal_F_000 544
_exptl_crystal_size_max 0.50
_exptl_crystal_size_mid 0.20
_exptl_crystal_size_min 0.10
_refine_diff_density_max 0.172
_refine_diff_density_min -0.242
_refine_ls_extinction_method none
_refine_ls_goodness_of_fit_ref 1.105
_refine_ls_hydrogen_treatment mixed
_refine_ls_matrix_type full
_refine_ls_number_parameters 178
_refine_ls_number_reflns 2303
_refine_ls_number_restraints 0
_refine_ls_restrained_S_all 1.105
_refine_ls_R_factor_all 0.0719
_refine_ls_R_factor_gt 0.0514
_refine_ls_shift/su_max <0.001
_refine_ls_shift/su_mean <0.001
_refine_ls_structure_factor_coef Fsqd
_refine_ls_weighting_details 'calc w = 1/[\s^2^(Fo^2^)+(0.0627P)^2^+0.2962P] where P = (Fo^2^+2Fc^2^)/3'
_refine_ls_weighting_scheme calc
_refine_ls_wR_factor_gt 0.1204
_refine_ls_wR_factor_ref 0.1309
_reflns_number_gt 1747
_reflns_number_total 2303
_reflns_threshold_expression I>2\s(I)
_cod_data_source_file su6139.cif
_cod_data_source_block I
_cod_depositor_comments
;
The following automatic conversions were performed:
'_symmetry_cell_setting' value 'Monoclinic' changed to 'monoclinic'
according to '/home/saulius/struct/CIF-dictionaries/cif_core.dic'
dictionary named 'cif_core.dic' version 2.4.1 from
2010-06-29.

'_exptl_absorpt_correction_type' value 'Multi-scan' changed
to 'multi-scan' according to
'/home/saulius/struct/CIF-dictionaries/cif_core.dic' dictionary named
'cif_core.dic' version 2.4.1 from 2010-06-29.

Automatic conversion script
Id: cif_fix_enum 1527 2010-12-29 10:47:43Z saulius 

The following automatic conversions were performed:

'_symmetry_cell_setting' value 'Monoclinic' changed to 'monoclinic'
according to /home/saulius/struct/CIF-dictionaries/cif_core.dic
dictionary named 'cif_core.dic' version 2.4.1 from
2010-06-29.

'_exptl_absorpt_correction_type' value 'Multi-scan'
changed to 'multi-scan' according to
/home/saulius/struct/CIF-dictionaries/cif_core.dic dictionary named
'cif_core.dic' version 2.4.1 from 2010-06-29.

Automatic conversion script
Id: cif_fix_values 1715 2011-07-08 13:25:40Z adriana 
;
_cod_original_sg_symbol_H-M 'P 21/n'
_cod_database_code 2204392
_cod_database_fobs_code 2204392

loop_
_symmetry_equiv_pos_as_xyz
'x, y, z'
'-x+1/2, y+1/2, -z+1/2'
'-x, -y, -z'
'x-1/2, -y-1/2, z-1/2'

loop_
_atom_site_label
_atom_site_fract_x
_atom_site_fract_y
_atom_site_fract_z
_atom_site_U_iso_or_equiv
_atom_site_adp_type
_atom_site_calc_flag
_atom_site_refinement_flags
_atom_site_occupancy
_atom_site_type_symbol
N1 0.34051(9) 0.3929(4) 0.12277(8) 0.0398(4) Uani d . 1 N
N2 0.38422(9) 0.5242(4) 0.08623(8) 0.0395(4) Uani d . 1 N
O1 0.24741(8) 0.6586(4) -0.20425(7) 0.0406(4) Uani d . 1 O
H1 0.2657(17) 0.828(7) -0.2261(14) 0.085(10) Uiso d . 1 H
O2 0.45260(8) 0.3574(4) 0.41835(7) 0.0467(4) Uani d . 1 O
C1 0.37420(11) 0.3814(5) 0.19771(10) 0.0346(5) Uani d . 1 C
C2 0.33006(11) 0.2123(5) 0.23789(10) 0.0385(5) Uani d . 1 C
H2 0.2834 0.1074 0.2148 0.046 Uiso calc R 1 H
C3 0.35364(11) 0.1951(5) 0.31185(10) 0.0369(5) Uani d . 1 C
H3 0.3232 0.0806 0.3382 0.044 Uiso calc R 1 H
C4 0.42324(11) 0.3516(5) 0.34568(10) 0.0348(5) Uani d . 1 C
C5 0.46847(11) 0.5199(5) 0.30550(10) 0.0403(5) Uani d . 1 C
H5 0.5155 0.6228 0.3286 0.048 Uiso calc R 1 H
C6 0.44468(11) 0.5362(5) 0.23235(10) 0.0377(5) Uani d . 1 C
H6 0.4753 0.6497 0.2060 0.045 Uiso calc R 1 H
C7 0.34732(11) 0.5435(5) 0.01159(9) 0.0353(5) Uani d . 1 C
C8 0.27199(11) 0.4171(5) -0.01892(10) 0.0367(5) Uani d . 1 C
H8 0.2434 0.3057 0.0096 0.044 Uiso calc R 1 H
C9 0.23916(11) 0.4555(5) -0.09128(10) 0.0342(5) Uani d . 1 C
C10 0.28343(11) 0.6249(4) -0.13240(9) 0.0318(4) Uani d . 1 C
C11 0.36013(11) 0.7473(5) -0.10402(10) 0.0346(5) Uani d . 1 C
C12 0.39044(11) 0.7024(5) -0.03112(10) 0.0372(5) Uani d . 1 C
H12 0.4413 0.7816 -0.0105 0.045 Uiso calc R 1 H
C13 0.40618(14) 0.2012(6) 0.46172(10) 0.0519(6) Uani d . 1 C
H13A 0.4328 0.2212 0.5113 0.062 Uiso calc R 1 H
H13B 0.4004 -0.0225 0.4490 0.062 Uiso calc R 1 H
H13C 0.3540 0.2994 0.4541 0.062 Uiso calc R 1 H
C14 0.40802(12) 0.9175(5) -0.14975(10) 0.0432(5) Uani d . 1 C
H14A 0.4607 0.9648 -0.1217 0.052 Uiso calc R 1 H
H14B 0.3815 1.1145 -0.1675 0.052 Uiso calc R 1 H
H14C 0.4125 0.7823 -0.1894 0.052 Uiso calc R 1 H
C15 0.15791(11) 0.3196(5) -0.12481(10) 0.0426(5) Uani d . 1 C
H15A 0.1246 0.4866 -0.1504 0.051 Uiso calc R 1 H
H15B 0.1334 0.2351 -0.0880 0.051 Uiso calc R 1 H
H15C 0.1639 0.1504 -0.1574 0.051 Uiso calc R 1 H

loop_
_atom_site_aniso_label
_atom_site_aniso_U_11
_atom_site_aniso_U_22
_atom_site_aniso_U_33
_atom_site_aniso_U_12
_atom_site_aniso_U_13
_atom_site_aniso_U_23
N1 0.0404(9) 0.0427(10) 0.0358(9) 0.0022(8) 0.0071(7) 0.0034(8)
N2 0.0393(9) 0.0457(10) 0.0337(9) 0.0025(8) 0.0084(7) 0.0010(8)
O1 0.0503(8) 0.0399(9) 0.0305(7) -0.0020(7) 0.0064(6) -0.0002(6)
O2 0.0489(8) 0.0577(10) 0.0319(7) -0.0054(7) 0.0053(6) 0.0011(7)
C1 0.0340(10) 0.0349(11) 0.0350(10) 0.0068(9) 0.0073(8) 0.0023(8)
C2 0.0325(10) 0.0412(12) 0.0395(11) -0.0014(9) 0.0033(8) 0.0023(9)
C3 0.0358(10) 0.0370(11) 0.0384(11) 0.0007(9) 0.0095(8) 0.0054(9)
C4 0.0351(10) 0.0351(11) 0.0333(10) 0.0081(9) 0.0055(8) 0.0011(8)
C5 0.0312(10) 0.0450(12) 0.0432(11) -0.0007(9) 0.0049(8) 0.0004(10)
C6 0.0331(10) 0.0436(12) 0.0382(11) 0.0017(9) 0.0118(9) 0.0039(9)
C7 0.0345(10) 0.0383(11) 0.0330(10) 0.0048(9) 0.0070(8) -0.0009(9)
C8 0.0387(10) 0.0368(11) 0.0368(10) 0.0009(9) 0.0128(8) 0.0014(9)
C9 0.0348(10) 0.0321(10) 0.0358(10) 0.0044(8) 0.0082(8) -0.0031(8)
C10 0.0387(10) 0.0293(10) 0.0275(9) 0.0063(9) 0.0071(8) -0.0030(8)
C11 0.0376(10) 0.0316(10) 0.0366(10) 0.0031(8) 0.0126(8) -0.0025(8)
C12 0.0329(10) 0.0384(12) 0.0396(11) 0.0000(9) 0.0065(8) -0.0020(9)
C13 0.0655(14) 0.0580(15) 0.0334(11) -0.0045(12) 0.0135(10) 0.0014(10)
C14 0.0459(11) 0.0465(12) 0.0392(11) -0.0016(10) 0.0134(9) 0.0017(10)
C15 0.0403(11) 0.0464(13) 0.0404(11) -0.0029(10) 0.0073(9) -0.0004(10)

loop_
_atom_type_symbol
_atom_type_description
_atom_type_scat_dispersion_real
_atom_type_scat_dispersion_imag
_atom_type_scat_source
C C 0.0033 0.0016 'International Tables Vol C Tables 4.2.6.8 and 6.1.1.4'
H H 0.0000 0.0000 'International Tables Vol C Tables 4.2.6.8 and 6.1.1.4'
N N 0.0061 0.0033 'International Tables Vol C Tables 4.2.6.8 and 6.1.1.4'
O O 0.0106 0.0060 'International Tables Vol C Tables 4.2.6.8 and 6.1.1.4'

loop_
_geom_angle_atom_site_label_1
_geom_angle_atom_site_label_2
_geom_angle_atom_site_label_3
_geom_angle
N2 N1 C1 114.74(16)
N1 N2 C7 113.34(16)
C10 O1 H1 114.4(16)
C4 O2 C13 117.22(15)
C2 C1 C6 119.22(17)
C2 C1 N1 115.42(17)
C6 C1 N1 125.30(17)
C1 C2 C3 121.59(18)
C1 C2 H2 119.2
C3 C2 H2 119.2
C4 C3 C2 118.71(18)
C4 C3 H3 120.6
C2 C3 H3 120.6
O2 C4 C3 124.60(17)
O2 C4 C5 115.36(17)
C3 C4 C5 120.04(17)
C6 C5 C4 120.90(18)
C6 C5 H5 119.6
C4 C5 H5 119.6
C5 C6 C1 119.54(18)
C5 C6 H6 120.2
C1 C6 H6 120.2
C12 C7 C8 119.63(17)
C12 C7 N2 116.28(17)
C8 C7 N2 124.08(17)
C9 C8 C7 120.61(18)
C9 C8 H8 119.7
C7 C8 H8 119.7
C8 C9 C10 118.20(17)
C8 C9 C15 121.07(17)
C10 C9 C15 120.74(16)
O1 C10 C9 115.74(16)
O1 C10 C11 121.49(16)
C9 C10 C11 122.74(16)
C12 C11 C10 116.83(17)
C12 C11 C14 121.27(17)
C10 C11 C14 121.90(17)
C7 C12 C11 121.94(17)
C7 C12 H12 119.0
C11 C12 H12 119.0
O2 C13 H13A 109.5
O2 C13 H13B 109.5
H13A C13 H13B 109.5
O2 C13 H13C 109.5
H13A C13 H13C 109.5
H13B C13 H13C 109.5
C11 C14 H14A 109.5
C11 C14 H14B 109.5
H14A C14 H14B 109.5
C11 C14 H14C 109.5
H14A C14 H14C 109.5
H14B C14 H14C 109.5
C9 C15 H15A 109.5
C9 C15 H15B 109.5
H15A C15 H15B 109.5
C9 C15 H15C 109.5
H15A C15 H15C 109.5
H15B C15 H15C 109.5

loop_
_geom_bond_atom_site_label_1
_geom_bond_atom_site_label_2
_geom_bond_distance
N1 N2 1.253(2)
N1 C1 1.423(2)
N2 C7 1.431(2)
O1 C10 1.384(2)
O1 H1 0.91(3)
O2 C4 1.370(2)
O2 C13 1.423(3)
C1 C2 1.380(3)
C1 C6 1.395(3)
C2 C3 1.385(3)
C2 H2 0.9300
C3 C4 1.383(3)
C3 H3 0.9300
C4 C5 1.391(3)
C5 C6 1.370(3)
C5 H5 0.9300
C6 H6 0.9300
C7 C12 1.381(3)
C7 C8 1.392(3)
C8 C9 1.384(3)
C8 H8 0.9300
C9 C10 1.395(3)
C9 C15 1.503(3)
C10 C11 1.397(3)
C11 C12 1.389(3)
C11 C14 1.499(3)
C12 H12 0.9300
C13 H13A 0.9600
C13 H13B 0.9600
C13 H13C 0.9600
C14 H14A 0.9600
C14 H14B 0.9600
C14 H14C 0.9600
C15 H15A 0.9600
C15 H15B 0.9600
C15 H15C 0.9600

loop_
_geom_hbond_atom_site_label_D
_geom_hbond_atom_site_label_H
_geom_hbond_atom_site_label_A
_geom_hbond_site_symmetry_A
_geom_hbond_distance_DH
_geom_hbond_distance_HA
_geom_hbond_distance_DA
_geom_hbond_angle_DHA
O1 H1 O1 2_554 0.91(3) 1.89(3) 2.730(4) 152(2)

loop_
_geom_torsion_atom_site_label_1
_geom_torsion_atom_site_label_2
_geom_torsion_atom_site_label_3
_geom_torsion_atom_site_label_4
_geom_torsion
C1 N1 N2 C7 -177.60(16)
N2 N1 C1 C2 -174.43(17)
N2 N1 C1 C6 8.4(3)
C6 C1 C2 C3 0.6(3)
N1 C1 C2 C3 -176.72(17)
C1 C2 C3 C4 -0.1(3)
C13 O2 C4 C3 -2.5(3)
C13 O2 C4 C5 177.09(18)
C2 C3 C4 O2 179.05(18)
C2 C3 C4 C5 -0.5(3)
O2 C4 C5 C6 -178.98(17)
C3 C4 C5 C6 0.6(3)
C4 C5 C6 C1 -0.1(3)
C2 C1 C6 C5 -0.5(3)
N1 C1 C6 C5 176.55(18)
N1 N2 C7 C12 176.39(17)
N1 N2 C7 C8 -2.9(3)
C12 C7 C8 C9 -1.5(3)
N2 C7 C8 C9 177.73(17)
C7 C8 C9 C10 -0.3(3)
C7 C8 C9 C15 179.94(18)
C8 C9 C10 O1 -179.42(16)
C15 C9 C10 O1 0.4(3)
C8 C9 C10 C11 2.1(3)
C15 C9 C10 C11 -178.09(17)
O1 C10 C11 C12 179.53(16)
C9 C10 C11 C12 -2.1(3)
O1 C10 C11 C14 -0.8(3)
C9 C10 C11 C14 177.57(18)
C8 C7 C12 C11 1.5(3)
N2 C7 C12 C11 -177.77(17)
C10 C11 C12 C7 0.2(3)
C14 C11 C12 C7 -179.42(19)

loop_
_cod_related_entry_id
_cod_related_entry_database
_cod_related_entry_code
1 ChemSpider 21173963
